data_7238918
loop_
_publ_author_name
'Xiang, Haoyue'
'Chen, Yanhong'
'He, Qian'
'Xie, Yuyuan'
'Yang, Chunhao'

_publ_section_title
;
 Pot, atom and step economic synthesis: a diversity-oriented approach to
 construct 2-substituted pyrrolo[2,1-f][1,2,4]triazin-4(3H)-ones
;
_journal_issue 17
_journal_name_full 'RSC Advances'
_journal_page_first 5807
_journal_paper_doi 10.1039/c3ra22909b
_journal_volume 3
_journal_year 2013
_chemical_formula_sum 'C20 H17 N5 O4'
_chemical_formula_weight 391.39
_chemical_name_common X3
_space_group_IT_number 2
_space_group_name_Hall '-P 1'
_space_group_name_H-M_alt 'P -1'
_symmetry_cell_setting triclinic
_symmetry_space_group_name_H-M 'P -1'
_atom_sites_solution_hydrogens geom
_atom_sites_solution_primary direct
_atom_sites_solution_secondary difmap
_audit_creation_method SHELXL-97
_cell_angle_alpha 96.9650(10)
_cell_angle_beta 93.3370(10)
_cell_angle_gamma 112.6080(10)
_cell_formula_units_Z 2
_cell_length_a 7.1731(2)
_cell_length_b 9.0580(3)
_cell_length_c 15.2735(5)
_cell_measurement_reflns_used 6169
_cell_measurement_temperature 100(2)
_cell_measurement_theta_max 54.87
_cell_measurement_theta_min 4.50
_cell_volume 903.39(5)
_computing_cell_refinement 'Bruker SAINT'
_computing_data_collection 'Bruker APEX2'
_computing_data_reduction 'Bruker SAINT'
_computing_molecular_graphics 'Bruker SHELXTL'
_computing_publication_material 'Bruker SHELXTL'
_computing_structure_refinement 'SHELXL-97 (Sheldrick, 2008)'
_computing_structure_solution 'SHELXS-97 (Sheldrick, 2008)'
_diffrn_ambient_temperature 100(2)
_diffrn_measured_fraction_theta_full 0.968
_diffrn_measured_fraction_theta_max 0.968
_diffrn_measurement_device_type 'Bruker APEX-II CCD'
_diffrn_radiation_monochromator graphite
_diffrn_radiation_source 'fine-focus sealed tube'
_diffrn_radiation_type MoK\a
_diffrn_radiation_wavelength 0.71073
_diffrn_reflns_av_R_equivalents 0.0143
_diffrn_reflns_av_sigmaI/netI 0.0123
_diffrn_reflns_limit_h_max 9
_diffrn_reflns_limit_h_min -9
_diffrn_reflns_limit_k_max 11
_diffrn_reflns_limit_k_min -11
_diffrn_reflns_limit_l_max 19
_diffrn_reflns_limit_l_min -19
_diffrn_reflns_number 11939
_diffrn_reflns_theta_full 27.57
_diffrn_reflns_theta_max 27.57
_diffrn_reflns_theta_min 1.35
_exptl_absorpt_coefficient_mu 0.104
_exptl_absorpt_correction_T_max 0.7456
_exptl_absorpt_correction_T_min 0.6526
_exptl_absorpt_correction_type multi-scan
_exptl_absorpt_process_details sadabs
_exptl_crystal_colour colorless
_exptl_crystal_density_diffrn 1.439
_exptl_crystal_density_method 'not measured'
_exptl_crystal_description Columnar
_exptl_crystal_F_000 408
_exptl_crystal_size_max 0.30
_exptl_crystal_size_mid 0.20
_exptl_crystal_size_min 0.20
_refine_diff_density_max 0.362
_refine_diff_density_min -0.232
_refine_diff_density_rms 0.045
_refine_ls_abs_structure_details 'Flack H D (1983), Acta Cryst. A39, 876-881'
_refine_ls_extinction_coef 0.023(2)
_refine_ls_extinction_expression Fc^*^=kFc[1+0.001xFc^2^\l^3^/sin(2\q)]^-1/4^
_refine_ls_extinction_method SHELXL
_refine_ls_goodness_of_fit_ref 1.055
_refine_ls_hydrogen_treatment mixed
_refine_ls_matrix_type full
_refine_ls_number_parameters 273
_refine_ls_number_reflns 4057
_refine_ls_number_restraints 3
_refine_ls_restrained_S_all 1.056
_refine_ls_R_factor_all 0.0363
_refine_ls_R_factor_gt 0.0343
_refine_ls_shift/su_max 0.000
_refine_ls_shift/su_mean 0.000
_refine_ls_structure_factor_coef Fsqd
_refine_ls_weighting_details 'calc w=1/[\s^2^(Fo^2^)+(0.0427P)^2^+0.4451P] where P=(Fo^2^+2Fc^2^)/3'
_refine_ls_weighting_scheme calc
_refine_ls_wR_factor_gt 0.0893
_refine_ls_wR_factor_ref 0.0931
_reflns_number_gt 3810
_reflns_number_total 4057
_reflns_threshold_expression >2sigma(I)
_cod_data_source_file c3ra22909b.txt
_cod_data_source_block H:\Report\20120067\20120067.CIF
_cod_original_sg_symbol_H-M P-1
_cod_database_code 7238918

loop_
_symmetry_equiv_pos_as_xyz
'x, y, z'
'-x, -y, -z'

loop_
_atom_site_label
_atom_site_type_symbol
_atom_site_fract_x
_atom_site_fract_y
_atom_site_fract_z
_atom_site_U_iso_or_equiv
_atom_site_adp_type
_atom_site_occupancy
_atom_site_symmetry_multiplicity
_atom_site_calc_flag
_atom_site_refinement_flags
O1 O 0.26413(12) 0.43421(9) 0.35576(5) 0.01877(18) Uani 1 1 d .
O2 O 0.35410(13) 0.60481(11) 0.48521(5) 0.0251(2) Uani 1 1 d .
O3 O 0.90234(15) 0.80404(11) -0.04276(6) 0.0280(2) Uani 1 1 d .
O4 O 0.99470(12) 1.06590(10) 0.18660(5) 0.01709(17) Uani 1 1 d .
H8 H 1.030(2) 1.1252(19) 0.1471(11) 0.026 Uiso 1 1 d .
N1 N 0.72418(14) 0.48104(11) 0.13262(6) 0.0163(2) Uani 1 1 d .
N2 N 0.72137(14) 0.43055(11) 0.04360(6) 0.0168(2) Uani 1 1 d .
C10 C 0.73699(16) 0.79338(13) 0.42305(7) 0.0142(2) Uani 1 1 d .
N4 N 0.83937(14) 0.74396(11) 0.09491(6) 0.0164(2) Uani 1 1 d .
H4 H 0.8725 0.8448 0.1146 0.020 Uiso 1 1 calc R
N5 N 0.72753(15) 0.85218(12) 0.50642(6) 0.0188(2) Uani 1 1 d D
H14 H 0.6234(18) 0.8050(17) 0.5322(10) 0.028 Uiso 1 1 d D
H13 H 0.8304(18) 0.9329(15) 0.5345(9) 0.028 Uiso 1 1 d D
C1 C -0.06644(18) 0.44730(15) 0.35575(8) 0.0218(2) Uani 1 1 d .
H17 H -0.0099 0.5548 0.3889 0.033 Uiso 1 1 calc R
H18 H -0.2032 0.3922 0.3688 0.033 Uiso 1 1 calc R
H1 H -0.0668 0.4531 0.2934 0.033 Uiso 1 1 calc R
C2 C 0.05977(17) 0.35618(13) 0.38113(8) 0.0186(2) Uani 1 1 d .
H16 H 0.0670 0.3553 0.4447 0.022 Uiso 1 1 calc R
H15 H -0.0025 0.2450 0.3512 0.022 Uiso 1 1 calc R
C3 C 0.39128(17) 0.56451(13) 0.41180(7) 0.0166(2) Uani 1 1 d .
C4 C 0.57831(16) 0.65413(13) 0.37302(7) 0.0142(2) Uani 1 1 d .
C5 C 0.60156(16) 0.60970(13) 0.28608(7) 0.0144(2) Uani 1 1 d .
H7 H 0.5001 0.5188 0.2524 0.017 Uiso 1 1 calc R
C6 C 0.77323(16) 0.69751(13) 0.24739(7) 0.0138(2) Uani 1 1 d .
C7 C 0.78223(16) 0.63631(13) 0.15404(7) 0.0140(2) Uani 1 1 d .
C8 C 0.78187(17) 0.52983(14) -0.02079(7) 0.0175(2) Uani 1 1 d .
C9 C 0.76061(18) 0.43068(16) -0.10040(8) 0.0219(2) Uani 1 1 d .
H2 H 0.7897 0.4638 -0.1551 0.026 Uiso 1 1 calc R
N3 N 0.90862(14) 0.87410(11) 0.38678(6) 0.01397(19) Uani 1 1 d .
C11 C 0.92666(16) 0.82955(12) 0.30195(7) 0.0130(2) Uani 1 1 d .
C12 C 0.66454(19) 0.27378(14) 0.00634(8) 0.0229(2) Uani 1 1 d .
H6 H 0.6187 0.1843 0.0356 0.028 Uiso 1 1 calc R
C13 C 0.68719(19) 0.27122(16) -0.08305(8) 0.0251(3) Uani 1 1 d .
H5 H 0.6585 0.1792 -0.1246 0.030 Uiso 1 1 calc R
C14 C 0.84696(17) 0.70036(14) 0.00587(7) 0.0182(2) Uani 1 1 d .
C15 C 1.13117(16) 0.92582(12) 0.27547(7) 0.0135(2) Uani 1 1 d .
C16 C 1.16211(16) 1.04459(12) 0.22097(7) 0.0144(2) Uani 1 1 d .
C17 C 1.35742(17) 1.13789(13) 0.20303(7) 0.0175(2) Uani 1 1 d .
H9 H 1.3767 1.2165 0.1666 0.021 Uiso 1 1 calc R
C18 C 1.52287(17) 1.11363(14) 0.23946(7) 0.0194(2) Uani 1 1 d .
H10 H 1.6528 1.1751 0.2268 0.023 Uiso 1 1 calc R
C19 C 1.49552(17) 0.99783(14) 0.29489(8) 0.0194(2) Uani 1 1 d .
H12 H 1.6067 0.9821 0.3196 0.023 Uiso 1 1 calc R
C20 C 1.30107(17) 0.90596(13) 0.31304(7) 0.0165(2) Uani 1 1 d .
H11 H 1.2832 0.8297 0.3509 0.020 Uiso 1 1 calc R

loop_
_atom_site_aniso_label
_atom_site_aniso_U_11
_atom_site_aniso_U_22
_atom_site_aniso_U_33
_atom_site_aniso_U_23
_atom_site_aniso_U_13
_atom_site_aniso_U_12
O1 0.0140(4) 0.0181(4) 0.0198(4) 0.0006(3) 0.0045(3) 0.0018(3)
O2 0.0200(4) 0.0300(5) 0.0164(4) 0.0001(3) 0.0064(3) 0.0006(4)
O3 0.0410(6) 0.0297(5) 0.0171(4) 0.0107(3) 0.0074(4) 0.0155(4)
O4 0.0185(4) 0.0186(4) 0.0162(4) 0.0072(3) 0.0031(3) 0.0080(3)
N1 0.0164(5) 0.0178(4) 0.0123(4) 0.0003(3) 0.0028(3) 0.0047(4)
N2 0.0160(5) 0.0185(4) 0.0134(4) -0.0003(3) 0.0020(3) 0.0048(4)
C10 0.0147(5) 0.0156(5) 0.0129(5) 0.0034(4) 0.0017(4) 0.0062(4)
N4 0.0195(5) 0.0160(4) 0.0130(4) 0.0025(3) 0.0016(3) 0.0062(4)
N5 0.0163(5) 0.0208(5) 0.0133(4) -0.0002(4) 0.0035(4) 0.0013(4)
C1 0.0175(6) 0.0233(6) 0.0225(6) 0.0033(4) 0.0034(4) 0.0058(5)
C2 0.0142(5) 0.0178(5) 0.0201(5) 0.0041(4) 0.0047(4) 0.0014(4)
C3 0.0155(5) 0.0178(5) 0.0152(5) 0.0036(4) 0.0016(4) 0.0048(4)
C4 0.0133(5) 0.0155(5) 0.0137(5) 0.0032(4) 0.0017(4) 0.0050(4)
C5 0.0134(5) 0.0145(5) 0.0143(5) 0.0018(4) 0.0000(4) 0.0046(4)
C6 0.0149(5) 0.0152(5) 0.0115(5) 0.0024(4) 0.0016(4) 0.0062(4)
C7 0.0114(5) 0.0173(5) 0.0123(5) 0.0021(4) 0.0009(4) 0.0046(4)
C8 0.0153(5) 0.0247(6) 0.0125(5) 0.0023(4) 0.0010(4) 0.0081(4)
C9 0.0188(6) 0.0328(6) 0.0138(5) -0.0016(4) -0.0002(4) 0.0115(5)
N3 0.0144(4) 0.0145(4) 0.0125(4) 0.0028(3) 0.0017(3) 0.0049(3)
C11 0.0139(5) 0.0135(5) 0.0129(5) 0.0040(4) 0.0015(4) 0.0062(4)
C12 0.0220(6) 0.0188(5) 0.0229(6) -0.0036(4) 0.0040(5) 0.0043(5)
C13 0.0212(6) 0.0281(6) 0.0209(6) -0.0079(5) 0.0007(5) 0.0080(5)
C14 0.0184(6) 0.0246(6) 0.0134(5) 0.0046(4) 0.0014(4) 0.0100(5)
C15 0.0145(5) 0.0129(5) 0.0113(4) -0.0001(4) 0.0024(4) 0.0037(4)
C16 0.0157(5) 0.0140(5) 0.0125(5) 0.0005(4) 0.0019(4) 0.0052(4)
C17 0.0196(6) 0.0140(5) 0.0158(5) 0.0028(4) 0.0040(4) 0.0030(4)
C18 0.0148(5) 0.0185(5) 0.0194(5) 0.0001(4) 0.0038(4) 0.0012(4)
C19 0.0147(5) 0.0221(5) 0.0198(5) 0.0012(4) -0.0001(4) 0.0064(4)
C20 0.0180(5) 0.0165(5) 0.0146(5) 0.0030(4) 0.0015(4) 0.0064(4)

loop_
_atom_type_symbol
_atom_type_description
_atom_type_scat_dispersion_real
_atom_type_scat_dispersion_imag
_atom_type_scat_source
C C 0.0033 0.0016 'International Tables Vol C Tables 4.2.6.8 and 6.1.1.4'
H H 0.0000 0.0000 'International Tables Vol C Tables 4.2.6.8 and 6.1.1.4'
N N 0.0061 0.0033 'International Tables Vol C Tables 4.2.6.8 and 6.1.1.4'
O O 0.0106 0.0060 'International Tables Vol C Tables 4.2.6.8 and 6.1.1.4'

loop_
_geom_angle_atom_site_label_1
_geom_angle_atom_site_label_2
_geom_angle_atom_site_label_3
_geom_angle
C3 O1 C2 115.95(8)
C16 O4 H8 108.3(11)
C7 N1 N2 114.09(9)
C12 N2 N1 124.22(10)
C12 N2 C8 109.64(9)
N1 N2 C8 126.11(9)
N5 C10 N3 116.30(10)
N5 C10 C4 123.19(10)
N3 C10 C4 120.51(9)
C7 N4 C14 124.04(9)
C7 N4 H4 118.0
C14 N4 H4 118.0
C10 N5 H14 119.7(11)
C10 N5 H13 119.2(10)
H14 N5 H13 120.9(14)
C2 C1 H17 109.5
C2 C1 H18 109.5
H17 C1 H18 109.5
C2 C1 H1 109.5
H17 C1 H1 109.5
H18 C1 H1 109.5
O1 C2 C1 109.35(9)
O1 C2 H16 109.8
C1 C2 H16 109.8
O1 C2 H15 109.8
C1 C2 H15 109.8
H16 C2 H15 108.3
O2 C3 O1 123.45(10)
O2 C3 C4 124.37(10)
O1 C3 C4 112.16(9)
C5 C4 C10 117.79(10)
C5 C4 C3 121.06(10)
C10 C4 C3 121.10(9)
C4 C5 C6 121.69(10)
C4 C5 H7 119.2
C6 C5 H7 119.2
C5 C6 C11 117.17(9)
C5 C6 C7 116.66(9)
C11 C6 C7 126.05(9)
N1 C7 N4 124.14(10)
N1 C7 C6 116.85(9)
N4 C7 C6 118.90(9)
C9 C8 N2 107.31(10)
C9 C8 C14 134.78(11)
N2 C8 C14 117.91(9)
C8 C9 C13 107.11(10)
C8 C9 H2 126.4
C13 C9 H2 126.4
C11 N3 C10 120.47(9)
N3 C11 C6 122.24(9)
N3 C11 C15 112.79(9)
C6 C11 C15 124.79(9)
N2 C12 C13 107.54(11)
N2 C12 H6 126.2
C13 C12 H6 126.2
C12 C13 C9 108.41(10)
C12 C13 H5 125.8
C9 C13 H5 125.8
O3 C14 N4 120.29(11)
O3 C14 C8 126.07(10)
N4 C14 C8 113.63(10)
C16 C15 C20 118.40(10)
C16 C15 C11 122.83(9)
C20 C15 C11 118.53(9)
O4 C16 C17 121.70(9)
O4 C16 C15 117.79(9)
C17 C16 C15 120.50(10)
C18 C17 C16 120.03(10)
C18 C17 H9 120.0
C16 C17 H9 120.0
C17 C18 C19 120.31(10)
C17 C18 H10 119.8
C19 C18 H10 119.8
C20 C19 C18 119.48(10)
C20 C19 H12 120.3
C18 C19 H12 120.3
C19 C20 C15 121.25(10)
C19 C20 H11 119.4
C15 C20 H11 119.4

loop_
_geom_bond_atom_site_label_1
_geom_bond_atom_site_label_2
_geom_bond_distance
O1 C3 1.3394(13)
O1 C2 1.4610(13)
O2 C3 1.2132(14)
O3 C14 1.2280(14)
O4 C16 1.3726(13)
O4 H8 0.842(17)
N1 C7 1.2964(14)
N1 N2 1.3775(12)
N2 C12 1.3558(15)
N2 C8 1.3886(14)
C10 N5 1.3353(14)
C10 N3 1.3575(14)
C10 C4 1.4253(15)
N4 C7 1.3725(13)
N4 C14 1.3797(14)
N4 H4 0.8600
N5 H14 0.851(9)
N5 H13 0.858(9)
C1 C2 1.5041(16)
C1 H17 0.9600
C1 H18 0.9600
C1 H1 0.9600
C2 H16 0.9700
C2 H15 0.9700
C3 C4 1.4770(15)
C4 C5 1.3787(14)
C5 C6 1.3942(15)
C5 H7 0.9300
C6 C11 1.4056(15)
C6 C7 1.4802(14)
C8 C9 1.3844(15)
C8 C14 1.4285(16)
C9 C13 1.3993(19)
C9 H2 0.9300
N3 C11 1.3382(13)
C11 C15 1.4990(14)
C12 C13 1.3828(17)
C12 H6 0.9300
C13 H5 0.9300
C15 C16 1.3982(14)
C15 C20 1.3996(15)
C16 C17 1.3938(15)
C17 C18 1.3856(16)
C17 H9 0.9300
C18 C19 1.3900(16)
C18 H10 0.9300
C19 C20 1.3869(16)
C19 H12 0.9300
C20 H11 0.9300

loop_
_geom_torsion_atom_site_label_1
_geom_torsion_atom_site_label_2
_geom_torsion_atom_site_label_3
_geom_torsion_atom_site_label_4
_geom_torsion
C7 N1 N2 C12 -179.53(11)
C7 N1 N2 C8 2.92(15)
C3 O1 C2 C1 81.06(12)
C2 O1 C3 O2 10.21(16)
C2 O1 C3 C4 -168.58(9)
N5 C10 C4 C5 176.93(10)
N3 C10 C4 C5 -2.95(15)
N5 C10 C4 C3 -0.51(16)
N3 C10 C4 C3 179.62(9)
O2 C3 C4 C5 -173.78(11)
O1 C3 C4 C5 5.00(14)
O2 C3 C4 C10 3.58(17)
O1 C3 C4 C10 -177.64(9)
C10 C4 C5 C6 -0.38(15)
C3 C4 C5 C6 177.06(9)
C4 C5 C6 C11 2.80(15)
C4 C5 C6 C7 179.05(9)
N2 N1 C7 N4 -0.86(15)
N2 N1 C7 C6 175.32(9)
C14 N4 C7 N1 -1.74(17)
C14 N4 C7 C6 -177.85(10)
C5 C6 C7 N1 -41.97(14)
C11 C6 C7 N1 133.90(11)
C5 C6 C7 N4 134.42(10)
C11 C6 C7 N4 -49.72(15)
C12 N2 C8 C9 0.28(13)
N1 N2 C8 C9 178.13(10)
C12 N2 C8 C14 179.81(10)
N1 N2 C8 C14 -2.34(16)
N2 C8 C9 C13 -0.10(13)
C14 C8 C9 C13 -179.52(13)
N5 C10 N3 C11 -176.16(9)
C4 C10 N3 C11 3.72(15)
C10 N3 C11 C6 -1.14(15)
C10 N3 C11 C15 -176.38(9)
C5 C6 C11 N3 -2.11(15)
C7 C6 C11 N3 -177.95(9)
C5 C6 C11 C15 172.55(9)
C7 C6 C11 C15 -3.30(16)
N1 N2 C12 C13 -178.25(10)
C8 N2 C12 C13 -0.35(14)
N2 C12 C13 C9 0.28(14)
C8 C9 C13 C12 -0.11(14)
C7 N4 C14 O3 -179.01(11)
C7 N4 C14 C8 2.24(15)
C9 C8 C14 O3 0.4(2)
N2 C8 C14 O3 -178.97(11)
C9 C8 C14 N4 179.06(12)
N2 C8 C14 N4 -0.32(15)
N3 C11 C15 C16 -106.53(11)
C6 C11 C15 C16 78.37(14)
N3 C11 C15 C20 67.76(12)
C6 C11 C15 C20 -107.34(12)
C20 C15 C16 O4 -178.19(9)
C11 C15 C16 O4 -3.89(15)
C20 C15 C16 C17 1.52(15)
C11 C15 C16 C17 175.82(9)
O4 C16 C17 C18 179.53(10)
C15 C16 C17 C18 -0.16(16)
C16 C17 C18 C19 -0.82(16)
C17 C18 C19 C20 0.40(17)
C18 C19 C20 C15 1.01(16)
C16 C15 C20 C19 -1.95(16)
C11 C15 C20 C19 -176.50(10)
